data_7101210
loop_
_publ_author_name
'Paul Ragogna'
'Jason L. Dutton'
'Michael C. Jennings'
'Jocelyn J. Tindale'

_publ_section_title
;
The Direct Reaction of the tBu-DAB Ligand with SeCl4:
A Redox Route to Selenium-Nitrogen Heterocycles
;
_journal_issue 23
_journal_name_full 'Chemical Communications'
_journal_paper_doi 10.1039/b603777a
_journal_year 2006
_chemical_formula_sum 'C6 H11 Cl N2 Se'
_chemical_formula_weight 225.58
_chemical_name_systematic
;
?
;
_space_group_IT_number 14
_symmetry_cell_setting monoclinic
_symmetry_space_group_name_Hall '-P 2ybc'
_symmetry_space_group_name_H-M 'P 1 21/c 1'
_atom_sites_solution_hydrogens geom
_atom_sites_solution_primary direct
_atom_sites_solution_secondary difmap
_audit_creation_method SHELXL-97
_cell_angle_alpha 90.00
_cell_angle_beta 104.012(4)
_cell_angle_gamma 90.00
_cell_formula_units_Z 4
_cell_length_a 9.1855(7)
_cell_length_b 9.2467(7)
_cell_length_c 10.3396(6)
_cell_measurement_reflns_used 2553
_cell_measurement_temperature 150(2)
_cell_measurement_theta_max 30.03
_cell_measurement_theta_min 1.70
_cell_volume 852.07(10)
_computing_cell_refinement 'DENZO-SMN (Otwinowski & Minor, 1997)'
_computing_data_collection 'COLLECT (Nonius, 1997-2001)'
_computing_data_reduction DENZO-SMN
_computing_molecular_graphics 'SHELXTL/PC (Sheldrick, 2001)'
_computing_publication_material SHELXTL/PC
_computing_structure_refinement 'SHELXL-97 (Sheldrick, 1997)'
_computing_structure_solution 'SHELXS-97 (Sheldrick, 1997)'
_diffrn_ambient_temperature 150(2)
_diffrn_measured_fraction_theta_full .998
_diffrn_measured_fraction_theta_max .998
_diffrn_measurement_device_type 'Nonius Kappa-CCD'
_diffrn_measurement_method '\f scans, and \w scans with \k offsets'
_diffrn_radiation_monochromator graphite
_diffrn_radiation_source 'fine-focus sealed tube'
_diffrn_radiation_type MoK\a
_diffrn_radiation_wavelength 0.71073
_diffrn_reflns_av_R_equivalents 0.060
_diffrn_reflns_av_sigmaI/netI 0.0503
_diffrn_reflns_limit_h_max 12
_diffrn_reflns_limit_h_min -12
_diffrn_reflns_limit_k_max 11
_diffrn_reflns_limit_k_min -12
_diffrn_reflns_limit_l_max 13
_diffrn_reflns_limit_l_min -13
_diffrn_reflns_number 10131
_diffrn_reflns_theta_full 28.27
_diffrn_reflns_theta_max 28.27
_diffrn_reflns_theta_min 3.00
_diffrn_standards_number 0
_exptl_absorpt_coefficient_mu 4.649
_exptl_absorpt_correction_T_max 0.6054
_exptl_absorpt_correction_T_min 0.4210
_exptl_absorpt_correction_type multi-scan
_exptl_absorpt_process_details 'DENZO-SMN (Otwinowski & Minor, 1997)'
_exptl_crystal_colour colourless
_exptl_crystal_density_diffrn 1.758
_exptl_crystal_density_method 'not measured'
_exptl_crystal_description block
_exptl_crystal_F_000 448
_exptl_crystal_size_max 0.22
_exptl_crystal_size_mid 0.12
_exptl_crystal_size_min 0.12
_refine_diff_density_max .462
_refine_diff_density_min -.631
_refine_diff_density_rms .108
_refine_ls_extinction_method none
_refine_ls_goodness_of_fit_ref 1.035
_refine_ls_hydrogen_treatment constr
_refine_ls_matrix_type full
_refine_ls_number_parameters 91
_refine_ls_number_reflns 2110
_refine_ls_number_restraints 0
_refine_ls_restrained_S_all 1.035
_refine_ls_R_factor_all 0.0507
_refine_ls_R_factor_gt 0.0326
_refine_ls_shift/su_max 0.000
_refine_ls_shift/su_mean 0.000
_refine_ls_structure_factor_coef Fsqd
_refine_ls_weighting_details 'calc w=1/[\s^2^(Fo^2^)+(0.0347P)^2^+0.0079P] where P=(Fo^2^+2Fc^2^)/3'
_refine_ls_weighting_scheme calc
_refine_ls_wR_factor_gt 0.0682
_refine_ls_wR_factor_ref 0.0738
_reflns_number_gt 1669
_reflns_number_total 2110
_reflns_threshold_expression I>2\s(I)
_cod_data_source_file b603777a.txt
_cod_depositor_comments
;
The following automatic conversions were performed:
'_symmetry_cell_setting' value 'Monoclinic' changed to 'monoclinic'
according to '/home/saulius/struct/CIF-dictionaries/cif_core.dic'
dictionary named 'cif_core.dic' version 2.4.1 from 2010-06-29.

Automatic conversion script
Id: cif_fix_enum 1527 2010-12-29 10:47:43Z saulius 
;
_cod_original_sg_symbol_H-M P2(1)/c
_cod_database_code 7101210

loop_
_symmetry_equiv_pos_as_xyz
'x, y, z'
'-x, y+1/2, -z+1/2'
'-x, -y, -z'
'x, -y-1/2, z-1/2'

loop_
_atom_site_label
_atom_site_type_symbol
_atom_site_fract_x
_atom_site_fract_y
_atom_site_fract_z
_atom_site_U_iso_or_equiv
_atom_site_adp_type
_atom_site_occupancy
_atom_site_symmetry_multiplicity
_atom_site_calc_flag
_atom_site_refinement_flags
Se1 Se 0.01109(3) 0.03708(3) 0.27627(3) 0.02001(10) Uani 1 1 d .
Cl1 Cl -0.21503(8) -0.00519(8) 0.38277(7) 0.02454(17) Uani 1 1 d .
N1 N -0.1177(3) 0.1280(3) 0.1408(2) 0.0219(5) Uani 1 1 d .
C1 C -0.0495(3) 0.1800(3) 0.0542(2) 0.0229(6) Uani 1 1 d .
H2A H -0.1035 0.2321 -0.0215 0.027 Uiso 1 1 calc R
C2 C 0.1072(3) 0.1571(3) 0.0754(2) 0.0210(6) Uani 1 1 d .
H3A H 0.1641 0.1914 0.0163 0.025 Uiso 1 1 calc R
N2 N 0.1653(2) 0.0849(3) 0.1830(2) 0.0183(5) Uani 1 1 d .
C5 C 0.3295(3) 0.0530(3) 0.2372(3) 0.0196(6) Uani 1 1 d .
C6 C 0.3887(3) 0.1671(3) 0.3430(2) 0.0252(7) Uani 1 1 d .
H6A H 0.3351 0.1598 0.4140 0.038 Uiso 1 1 calc R
H6B H 0.3729 0.2635 0.3026 0.038 Uiso 1 1 calc R
H6C H 0.4962 0.1516 0.3806 0.038 Uiso 1 1 calc R
C7 C 0.4110(3) 0.0604(3) 0.1255(3) 0.0257(7) Uani 1 1 d .
H7A H 0.3710 -0.0139 0.0588 0.038 Uiso 1 1 calc R
H7B H 0.5184 0.0437 0.1622 0.038 Uiso 1 1 calc R
H7C H 0.3960 0.1561 0.0837 0.038 Uiso 1 1 calc R
C8 C 0.3442(3) -0.0971(3) 0.2995(3) 0.0241(6) Uani 1 1 d .
H8A H 0.3060 -0.1693 0.2302 0.036 Uiso 1 1 calc R
H8B H 0.2862 -0.1015 0.3673 0.036 Uiso 1 1 calc R
H8C H 0.4501 -0.1170 0.3409 0.036 Uiso 1 1 calc R

loop_
_atom_site_aniso_label
_atom_site_aniso_U_11
_atom_site_aniso_U_22
_atom_site_aniso_U_33
_atom_site_aniso_U_23
_atom_site_aniso_U_13
_atom_site_aniso_U_12
Se1 0.01736(16) 0.02342(18) 0.01958(16) 0.00156(11) 0.00512(11) 0.00178(12)
Cl1 0.0194(4) 0.0297(4) 0.0258(4) -0.0005(3) 0.0079(3) -0.0012(3)
N1 0.0224(13) 0.0212(14) 0.0212(11) -0.0025(10) 0.0034(10) 0.0023(10)
C1 0.0258(16) 0.0206(16) 0.0201(14) 0.0009(12) 0.0013(12) 0.0037(13)
C2 0.0265(16) 0.0186(15) 0.0182(13) -0.0005(11) 0.0058(12) -0.0009(13)
N2 0.0182(12) 0.0192(13) 0.0179(11) -0.0005(10) 0.0053(9) 0.0005(10)
C5 0.0151(14) 0.0244(17) 0.0202(14) -0.0002(11) 0.0062(11) 0.0013(12)
C6 0.0218(16) 0.0304(18) 0.0238(14) -0.0015(13) 0.0065(12) -0.0028(13)
C7 0.0212(16) 0.036(2) 0.0210(14) 0.0004(12) 0.0080(12) 0.0005(13)
C8 0.0211(15) 0.0258(17) 0.0261(15) 0.0015(13) 0.0072(12) 0.0022(13)

loop_
_atom_type_symbol
_atom_type_description
_atom_type_scat_dispersion_real
_atom_type_scat_dispersion_imag
_atom_type_scat_source
C C .0033 .0016 'International Tables Vol C Tables 4.2.6.8 and 6.1.1.4'
H H .0000 .0000 'International Tables Vol C Tables 4.2.6.8 and 6.1.1.4'
N N .0061 .0033 'International Tables Vol C Tables 4.2.6.8 and 6.1.1.4'
Cl Cl .1484 .1585 'International Tables Vol C Tables 4.2.6.8 and 6.1.1.4'
Se Se -.0929 2.2259 'International Tables Vol C Tables 4.2.6.8 and 6.1.1.4'

loop_
_geom_angle_atom_site_label_1
_geom_angle_atom_site_label_2
_geom_angle_atom_site_label_3
_geom_angle
N1 Se1 N2 85.91(10)
N1 Se1 Cl1 87.60(8)
N2 Se1 Cl1 173.31(7)
C1 N1 Se1 111.8(2)
N1 C1 C2 118.5(2)
N1 C1 H2A 120.7
C2 C1 H2A 120.7
N2 C2 C1 113.7(2)
N2 C2 H3A 123.2
C1 C2 H3A 123.2
C2 N2 C5 126.0(2)
C2 N2 Se1 110.10(19)
C5 N2 Se1 123.64(16)
N2 C5 C8 108.4(2)
N2 C5 C7 109.9(2)
C8 C5 C7 110.6(2)
N2 C5 C6 106.4(2)
C8 C5 C6 110.4(2)
C7 C5 C6 111.0(2)
C5 C6 H6A 109.5
C5 C6 H6B 109.5
H6A C6 H6B 109.5
C5 C6 H6C 109.5
H6A C6 H6C 109.5
H6B C6 H6C 109.5
C5 C7 H7A 109.5
C5 C7 H7B 109.5
H7A C7 H7B 109.5
C5 C7 H7C 109.5
H7A C7 H7C 109.5
H7B C7 H7C 109.5
C5 C8 H8A 109.5
C5 C8 H8B 109.5
H8A C8 H8B 109.5
C5 C8 H8C 109.5
H8A C8 H8C 109.5
H8B C8 H8C 109.5

loop_
_geom_bond_atom_site_label_1
_geom_bond_atom_site_label_2
_geom_bond_distance
Se1 N1 1.807(2)
Se1 N2 1.948(2)
Se1 Cl1 2.6051(8)
N1 C1 1.303(3)
C1 C2 1.418(4)
C1 H2A 0.9500
C2 N2 1.297(3)
C2 H3A 0.9500
N2 C5 1.505(3)
C5 C8 1.522(4)
C5 C7 1.522(4)
C5 C6 1.523(4)
C6 H6A 0.9800
C6 H6B 0.9800
C6 H6C 0.9800
C7 H7A 0.9800
C7 H7B 0.9800
C7 H7C 0.9800
C8 H8A 0.9800
C8 H8B 0.9800
C8 H8C 0.9800

loop_
_geom_torsion_atom_site_label_1
_geom_torsion_atom_site_label_2
_geom_torsion_atom_site_label_3
_geom_torsion_atom_site_label_4
_geom_torsion
N2 Se1 N1 C1 -1.1(2)
Cl1 Se1 N1 C1 177.23(19)
Se1 N1 C1 C2 1.1(3)
N1 C1 C2 N2 -0.3(4)
C1 C2 N2 C5 -175.3(2)
C1 C2 N2 Se1 -0.6(3)
N1 Se1 N2 C2 1.00(19)
Cl1 Se1 N2 C2 -13.1(7)
N1 Se1 N2 C5 175.9(2)
Cl1 Se1 N2 C5 161.8(5)
C2 N2 C5 C8 -144.3(3)
Se1 N2 C5 C8 41.7(3)
C2 N2 C5 C7 -23.3(4)
Se1 N2 C5 C7 162.70(19)
C2 N2 C5 C6 97.0(3)
Se1 N2 C5 C6 -77.0(2)

loop_
_cod_related_entry_id
_cod_related_entry_database
_cod_related_entry_code
1 ChemSpider 30652979
